data_7045037
loop_
_publ_author_name
'Krishnan, V. Mahesh'
'Arman, Hadi D.'
'Tonzetich, Zachary J.'

_publ_section_title
;
 Preparation and reactivity of a square-planar PNP cobalt(ii)-hydrido
 complex: isolation of the first {Co-NO}<sup>8</sup>-hydride.
;
_journal_issue 5
_journal_name_full 'Dalton transactions (Cambridge, England : 2003)'
_journal_page_first 1435
_journal_page_last 1441
_journal_paper_doi 10.1039/c7dt04339b
_journal_volume 47
_journal_year 2018
_chemical_formula_moiety 'C22 H46 B Co N P2'
_chemical_formula_sum 'C22 H46 B Co N P2'
_chemical_formula_weight 456.28
_space_group_crystal_system monoclinic
_space_group_IT_number 14
_space_group_name_Hall '-P 2yn'
_space_group_name_H-M_alt 'P 1 21/n 1'
_symmetry_space_group_name_Hall '-P 2yn'
_symmetry_space_group_name_H-M 'P 1 21/n 1'
_atom_sites_solution_hydrogens mixed
_atom_sites_solution_primary heavy
_audit_creation_date 2017-09-26
_audit_creation_method
;
Olex2 1.2
(compiled 2017.08.10 svn.r3458 for OlexSys, GUI svn.r5381)
;
_audit_update_record
;
2017-11-15 deposited with the CCDC.
2017-12-12 downloaded from the CCDC.
;
_cell_angle_alpha 90
_cell_angle_beta 112.919(8)
_cell_angle_gamma 90
_cell_formula_units_Z 4
_cell_length_a 15.2602(10)
_cell_length_b 11.3904(6)
_cell_length_c 15.6393(12)
_cell_measurement_reflns_used 5616
_cell_measurement_temperature 98
_cell_measurement_theta_max 27.3250
_cell_measurement_theta_min 2.9480
_cell_volume 2503.8(3)
_computing_cell_refinement 'CrysAlisPro 1.171.39.28e (Rigaku OD, 2015)'
_computing_data_collection 'CrysAlisPro 1.171.39.28e (Rigaku OD, 2015)'
_computing_data_reduction 'CrysAlisPro 1.171.39.28e (Rigaku OD, 2015)'
_computing_molecular_graphics 'Olex2 (Dolomanov et al., 2009)'
_computing_publication_material 'Olex2 (Dolomanov et al., 2009)'
_computing_structure_refinement 'ShelXL (Sheldrick, 2015)'
_computing_structure_solution 'ShelXS (Sheldrick, 2008)'
_diffrn_ambient_temperature 98
_diffrn_detector 'CCD plate'
_diffrn_measured_fraction_theta_full 1.000
_diffrn_measured_fraction_theta_max 1.000
_diffrn_measurement_details
;
List of Runs (angles in degrees, time in seconds):

  # Type    Start    End  Width  t~exp~   \w     \q     \k     \f   Frames
#--------------------------------------------------------------------------
  1  \w    -99.00  15.00   1.00   55.00    --   -9.70 -38.00-120.00  114
  2  \w    -99.00  15.00   1.00   55.00    --   -9.70 -38.00   0.00  114
  3  \w    -99.00  20.00   1.00   55.00    --   -9.70 -57.00   0.00  119
  4  \w    -34.00  11.00   1.00   55.00    --   -9.70  38.00   0.00   45
;
_diffrn_measurement_device 'four-circle diffractometer'
_diffrn_measurement_device_type 'XtaLAB AFC12 (RCD3): Kappa single'
_diffrn_measurement_method '\w scans'
_diffrn_orient_matrix_type 'CrysAlisPro convention (1999,Acta A55,543-557)'
_diffrn_orient_matrix_UB_11 0.0107635000
_diffrn_orient_matrix_UB_12 0.0604583000
_diffrn_orient_matrix_UB_13 -0.0007866000
_diffrn_orient_matrix_UB_21 0.0152650000
_diffrn_orient_matrix_UB_22 0.0023433000
_diffrn_orient_matrix_UB_23 0.0490129000
_diffrn_orient_matrix_UB_31 0.0468798000
_diffrn_orient_matrix_UB_32 -0.0146293000
_diffrn_orient_matrix_UB_33 0.0048699000
_diffrn_radiation_monochromator graphite
_diffrn_radiation_probe x-ray
_diffrn_radiation_type MoK\a
_diffrn_radiation_wavelength 0.71073
_diffrn_reflns_av_R_equivalents 0.0441
_diffrn_reflns_av_unetI/netI 0.0328
_diffrn_reflns_Laue_measured_fraction_full 1.000
_diffrn_reflns_Laue_measured_fraction_max 1.000
_diffrn_reflns_limit_h_max 17
_diffrn_reflns_limit_h_min -17
_diffrn_reflns_limit_k_max 12
_diffrn_reflns_limit_k_min -13
_diffrn_reflns_limit_l_max 18
_diffrn_reflns_limit_l_min -18
_diffrn_reflns_number 24839
_diffrn_reflns_point_group_measured_fraction_full 1.000
_diffrn_reflns_point_group_measured_fraction_max 1.000
_diffrn_reflns_theta_full 24.550
_diffrn_reflns_theta_max 24.550
_diffrn_reflns_theta_min 2.279
_diffrn_source 'fine-focus sealed X-ray tube'
_diffrn_source_type 'Enhance (Mo) X-ray Source'
_exptl_absorpt_coefficient_mu 0.821
_exptl_absorpt_correction_T_max 1.00000
_exptl_absorpt_correction_T_min 0.75448
_exptl_absorpt_correction_type multi-scan
_exptl_absorpt_process_details
;
CrysAlisPro 1.171.39.28e (Rigaku Oxford Diffraction, 2015)
Empirical absorption correction using spherical harmonics,
 implemented in SCALE3 ABSPACK scaling algorithm.
;
_exptl_crystal_colour 'clear dark red'
_exptl_crystal_colour_lustre clear
_exptl_crystal_colour_modifier dark
_exptl_crystal_colour_primary red
_exptl_crystal_density_diffrn 1.210
_exptl_crystal_description plate
_exptl_crystal_F_000 988
_exptl_crystal_size_max 0.4
_exptl_crystal_size_mid 0.07
_exptl_crystal_size_min 0.03
_refine_diff_density_max 0.967
_refine_diff_density_min -0.946
_refine_diff_density_rms 0.111
_refine_ls_extinction_method none
_refine_ls_goodness_of_fit_ref 1.100
_refine_ls_hydrogen_treatment mixed
_refine_ls_matrix_type full
_refine_ls_number_parameters 223
_refine_ls_number_reflns 4185
_refine_ls_number_restraints 6
_refine_ls_restrained_S_all 1.109
_refine_ls_R_factor_all 0.0909
_refine_ls_R_factor_gt 0.0887
_refine_ls_shift/su_max 0.001
_refine_ls_shift/su_mean 0.000
_refine_ls_structure_factor_coef Fsqd
_refine_ls_weighting_details 'w=1/[\s^2^(Fo^2^)+(0.0100P)^2^+26.0000P] where P=(Fo^2^+2Fc^2^)/3'
_refine_ls_weighting_scheme calc
_refine_ls_wR_factor_gt 0.1679
_refine_ls_wR_factor_ref 0.1690
_reflns_Friedel_coverage 0.000
_reflns_number_gt 4100
_reflns_number_total 4185
_reflns_threshold_expression 'I > 2\s(I)'
_cod_data_source_file c7dt04339b2.cif
_cod_data_source_block cd1603
_cod_depositor_comments 'Adding full bibliography for 7045037--7045039.cif.'
_cod_database_code 7045037
_shelx_shelxl_version_number 2016/6
_shelx_space_group_comment
;
The symmetry employed for this shelxl refinement is uniquely defined
by the following loop, which should always be used as a source of
symmetry information in preference to the above space-group names.
They are only intended as comments.
;
_shelx_estimated_absorpt_t_max 0.976
_shelx_estimated_absorpt_t_min 0.735
_reflns_odcompleteness_completeness 99.93
_reflns_odcompleteness_iscentric 1
_reflns_odcompleteness_theta 27.42
_olex2_refinement_description
;
1. Fixed Uiso
 At 1.2 times of:
  All C(H) groups, All C(H,H) groups
 At 1.5 times of:
  All C(H,H,H) groups, All C(H,H,H,H,H,H,H) groups
2. Restrained distances
 C21B-C19
 1.45 with sigma of 0.02
 C16A-C15
 1.45 with sigma of 0.02
 C9A-C6A
 1.45 with sigma of 0.02
 C6B-P1
 1.8 with sigma of 0.02
 C17B-C15
 1.5 with sigma of 0.02
 C17A-C15
 1.5 with sigma of 0.02
3. Uiso/Uaniso restraints and constraints
Uanis(C6B) = Uanis(C9A) = Uanis(C9B) = Uanis(C8B) = Uanis(C8A) = Uanis(C6A) =
Uanis(C7A) = Uanis(C7B)
Uanis(C15) = Uanis(C17A) = Uanis(C17B) = Uanis(C18B) = Uanis(C18A) =
Uanis(C16A) = Uanis(C16B)
Uanis(C22B) = Uanis(C22A) = Uanis(C19) = Uanis(C21A) = Uanis(C21B) =
Uanis(C20B) = Uanis(C20A)
Uanis(C12B) = Uanis(C12A) = Uanis(C10) = Uanis(C13B) = Uanis(C13A) =
Uanis(C3BA) = Uanis(C11A) = Uanis(C11B)
Uanis(C5) = Uanis(C1) = Uanis(N1) = Uanis(C4) = Uanis(C3) = Uanis(C2)
Uanis(C14A) = Uanis(C14B)
4. Others
 Fixed Sof: C21B(0.5) H21A(0.5) H21B(0.5) H21C(0.5) C16B(0.5) H16A(0.5)
 H16B(0.5) H16C(0.5) C17B(0.5) H17A(0.5) H17B(0.5) H17C(0.5) C18A(0.5)
 H18A(0.5) H18B(0.5) H18C(0.5) C22A(0.5) H22A(0.5) H22B(0.5) H22C(0.5)
 C20B(0.5) H20A(0.5) H20B(0.5) H20C(0.5) C9B(0.5) H9BA(0.5) H9BB(0.5) H9BC(0.5)
 C6B(0.5) C7B(0.5) H7BA(0.5) H7BB(0.5) H7BC(0.5) C8B(0.5) H8BA(0.5) H8BB(0.5)
 H8BC(0.5) C7A(0.5) H7AA(0.5) H7AB(0.5) H7AC(0.5) C6A(0.5) C9A(0.5) H9AA(0.5)
 H9AB(0.5) H9AC(0.5) C8A(0.5) H8AA(0.5) H8AB(0.5) H8AC(0.5) C16A(0.5) H16D(0.5)
 H16E(0.5) H16F(0.5) C18B(0.5) H18D(0.5) H18E(0.5) H18F(0.5) C17A(0.5)
 H17D(0.5) H17E(0.5) H17F(0.5) C21A(0.5) H21D(0.5) H21E(0.5) H21F(0.5)
 C22B(0.5) H22D(0.5) H22E(0.5) H22F(0.5) C20A(0.5) H20D(0.5) H20E(0.5)
 H20F(0.5) C12A(0.5) H12A(0.5) H12B(0.5) H12C(0.5) C10(0.5) C13A(0.5) H13A(0.5)
 H13B(0.5) H13C(0.5) C11A(0.5) H11A(0.5) H11B(0.5) H11C(0.5) C11B(0.5)
 H11D(0.5) H11E(0.5) H11F(0.5) C12B(0.5) H12D(0.5) H12E(0.5) H12F(0.5)
 C3BA(0.5) C13B(0.5) H13D(0.5) H13E(0.5) H13F(0.5) C14A(0.5) H14A(0.5)
 H14B(0.5) C14B(0.5) H14C(0.5) H14D(0.5)
5.a Secondary CH2 refined with riding coordinates:
 C5(H5A,H5B), C14A(H14A,H14B), C14B(H14C,H14D)
5.b Me refined as rotating group:
 C9B(H9BA,H9BB,H9BC), C9A(H9AA,H9AB,H9AC)
5.c Aromatic/amide H refined with riding coordinates:
 C2(H2), C3(H3)
5.d Idealised Me refined as rotating group:
 C21B(H21A,H21B,H21C), C16B(H16A,H16B,H16C), C17B(H17A,H17B,H17C), C18A(H18A,
 H18B,H18C), C22A(H22A,H22B,H22C), C20B(H20A,H20B,H20C), C7B(H7BA,H7BB,H7BC),
 C8B(H8BA,H8BB,H8BC), C7A(H7AA,H7AB,H7AC), C8A(H8AA,H8AB,H8AC), C16A(H16D,H16E,
 H16F), C18B(H18D,H18E,H18F), C17A(H17D,H17E,H17F), C21A(H21D,H21E,H21F),
 C22B(H22D,H22E,H22F), C20A(H20D,H20E,H20F), C12A(H12A,H12B,H12C), C13A(H13A,
 H13B,H13C), C11A(H11A,H11B,H11C), C11B(H11D,H11E,H11F), C12B(H12D,H12E,H12F),
 C13B(H13D,H13E,H13F)
;
_olex2_exptl_crystal_mounting_method 'nylon loop'
_olex2_submission_special_instructions 'No special instructions were received'
_oxdiff_exptl_absorpt_empirical_details
;
Empirical correction (ABSPACK) includes:
- Absorption correction using spherical harmonics
- Frame scaling
;
_oxdiff_exptl_absorpt_empirical_full_max 1.679
_oxdiff_exptl_absorpt_empirical_full_min 0.720

loop_
_space_group_symop_operation_xyz
'x, y, z'
'-x+1/2, y+1/2, -z+1/2'
'-x, -y, -z'
'x-1/2, -y-1/2, z-1/2'

loop_
_atom_site_label
_atom_site_type_symbol
_atom_site_fract_x
_atom_site_fract_y
_atom_site_fract_z
_atom_site_U_iso_or_equiv
_atom_site_adp_type
_atom_site_occupancy
_atom_site_site_symmetry_order
_atom_site_calc_flag
_atom_site_refinement_flags_posn
_atom_site_refinement_flags_occupancy
_atom_site_disorder_assembly
_atom_site_disorder_group
Co1 Co 0.73750(5) 0.38891(6) 0.48195(5) 0.0161(2) Uani 1 1 d . . . .
P2 P 0.68936(10) 0.22204(12) 0.39813(11) 0.0227(4) Uani 1 1 d . . . .
P1 P 0.75670(12) 0.57296(13) 0.54129(10) 0.0235(4) Uani 1 1 d D . . .
N1 N 0.6411(3) 0.4585(4) 0.3797(3) 0.0215(5) Uani 1 1 d . . . .
C4 C 0.5807(4) 0.4020(5) 0.3011(4) 0.0215(5) Uani 1 1 d . . . .
C1 C 0.6139(4) 0.5740(5) 0.3718(4) 0.0215(5) Uani 1 1 d . . . .
C15 C 0.6260(4) 0.1146(6) 0.4458(5) 0.0352(11) Uani 1 1 d D . . .
C2 C 0.5368(4) 0.5897(5) 0.2907(4) 0.0215(5) Uani 1 1 d . . . .
H2 H 0.503572 0.661276 0.269018 0.026 Uiso 1 1 calc R . . .
C5 C 0.6675(4) 0.6569(5) 0.4450(4) 0.0215(5) Uani 1 1 d . . . .
H5A H 0.623908 0.698961 0.467572 0.026 Uiso 1 1 calc R . . .
H5B H 0.699775 0.715441 0.420568 0.026 Uiso 1 1 calc R . . .
C3 C 0.5154(4) 0.4800(5) 0.2447(4) 0.0215(5) Uani 1 1 d . . . .
H3 H 0.465730 0.463673 0.186434 0.026 Uiso 1 1 calc R . . .
B1 B 0.8482(6) 0.3101(8) 0.5985(7) 0.047(2) Uani 1 1 d . . . .
C19 C 0.7747(5) 0.1492(6) 0.3547(6) 0.0446(13) Uani 1 1 d D . . .
C21B C 0.7852(11) 0.2511(11) 0.2962(12) 0.0446(13) Uani 0.5 1 d D P A 1
H21A H 0.722121 0.276913 0.253293 0.067 Uiso 0.5 1 calc GR P A 1
H21B H 0.822435 0.225538 0.260705 0.067 Uiso 0.5 1 calc GR P A 1
H21C H 0.817921 0.316420 0.336921 0.067 Uiso 0.5 1 calc GR P A 1
C16B C 0.5744(10) 0.1870(12) 0.5019(11) 0.0352(11) Uani 0.5 1 d . P B 1
H16A H 0.622686 0.224465 0.556248 0.053 Uiso 0.5 1 calc GR P B 1
H16B H 0.536210 0.133087 0.522094 0.053 Uiso 0.5 1 calc GR P B 1
H16C H 0.533062 0.247226 0.461296 0.053 Uiso 0.5 1 calc GR P B 1
C17B C 0.7063(10) 0.0426(14) 0.5280(11) 0.0352(11) Uani 0.5 1 d D P B 1
H17A H 0.741071 -0.008389 0.501638 0.053 Uiso 0.5 1 calc GR P B 1
H17B H 0.675905 -0.005327 0.560756 0.053 Uiso 0.5 1 calc GR P B 1
H17C H 0.750664 0.097882 0.571661 0.053 Uiso 0.5 1 calc GR P B 1
C18A C 0.5588(10) 0.0304(13) 0.3868(12) 0.0352(11) Uani 0.5 1 d . P B 1
H18A H 0.504733 0.071976 0.340736 0.053 Uiso 0.5 1 calc GR P B 1
H18B H 0.536056 -0.020015 0.424677 0.053 Uiso 0.5 1 calc GR P B 1
H18C H 0.589838 -0.017973 0.354935 0.053 Uiso 0.5 1 calc GR P B 1
C22A C 0.7393(12) 0.0675(13) 0.2724(14) 0.0446(13) Uani 0.5 1 d . P A 2
H22A H 0.726165 -0.009785 0.292252 0.067 Uiso 0.5 1 calc GR P A 2
H22B H 0.787873 0.059886 0.246272 0.067 Uiso 0.5 1 calc GR P A 2
H22C H 0.680800 0.099392 0.225154 0.067 Uiso 0.5 1 calc GR P A 2
C20B C 0.8667(11) 0.1172(13) 0.4320(13) 0.0446(13) Uani 0.5 1 d . P A 1
H20A H 0.894082 0.186930 0.469634 0.067 Uiso 0.5 1 calc GR P A 1
H20B H 0.911181 0.086959 0.405894 0.067 Uiso 0.5 1 calc GR P A 1
H20C H 0.855201 0.056742 0.470967 0.067 Uiso 0.5 1 calc GR P A 1
C9B C 0.5958(10) 0.5353(12) 0.5816(9) 0.0348(13) Uani 0.5 1 d . P C 1
H9BA H 0.559438 0.586784 0.529685 0.052 Uiso 0.5 1 calc GR P C 1
H9BB H 0.567603 0.537182 0.628244 0.052 Uiso 0.5 1 calc GR P C 1
H9BC H 0.594143 0.454803 0.558942 0.052 Uiso 0.5 1 calc GR P C 1
C6B C 0.7009(12) 0.5784(14) 0.6262(9) 0.0348(13) Uani 0.5 1 d D P C 1
C7B C 0.7486(11) 0.4989(12) 0.7148(8) 0.0348(13) Uani 0.5 1 d . P C 1
H7BA H 0.738218 0.416042 0.696794 0.052 Uiso 0.5 1 calc GR P C 1
H7BB H 0.720202 0.516250 0.759821 0.052 Uiso 0.5 1 calc GR P C 1
H7BC H 0.817059 0.514971 0.742842 0.052 Uiso 0.5 1 calc GR P C 1
C8B C 0.6926(11) 0.6991(12) 0.6687(9) 0.0348(13) Uani 0.5 1 d . P C 1
H8BA H 0.755789 0.724915 0.711248 0.052 Uiso 0.5 1 calc GR P C 1
H8BB H 0.650826 0.691582 0.702712 0.052 Uiso 0.5 1 calc GR P C 1
H8BC H 0.665824 0.756986 0.618856 0.052 Uiso 0.5 1 calc GR P C 1
C7A C 0.8335(10) 0.5914(12) 0.7382(8) 0.0348(13) Uani 0.5 1 d . P C 2
H7AA H 0.842095 0.505973 0.740997 0.052 Uiso 0.5 1 calc GR P C 2
H7AB H 0.822865 0.617943 0.793035 0.052 Uiso 0.5 1 calc GR P C 2
H7AC H 0.890594 0.629279 0.736932 0.052 Uiso 0.5 1 calc GR P C 2
C6A C 0.7453(10) 0.6247(12) 0.6482(9) 0.0348(13) Uani 0.5 1 d D P C 2
C9A C 0.6656(10) 0.5606(12) 0.6446(9) 0.0348(13) Uani 0.5 1 d D P C 2
H9AA H 0.619281 0.556715 0.580212 0.052 Uiso 0.5 1 calc GR P C 2
H9AB H 0.636609 0.599197 0.683083 0.052 Uiso 0.5 1 calc GR P C 2
H9AC H 0.685225 0.480906 0.667800 0.052 Uiso 0.5 1 calc GR P C 2
C8A C 0.7253(11) 0.7484(13) 0.6580(9) 0.0348(13) Uani 0.5 1 d . P C 2
H8AA H 0.781555 0.795634 0.665672 0.052 Uiso 0.5 1 calc GR P C 2
H8AB H 0.709447 0.758175 0.712615 0.052 Uiso 0.5 1 calc GR P C 2
H8AC H 0.671577 0.774279 0.602439 0.052 Uiso 0.5 1 calc GR P C 2
C16A C 0.5373(9) 0.1859(11) 0.4304(11) 0.0352(11) Uani 0.5 1 d D P B 2
H16D H 0.552426 0.248110 0.477285 0.053 Uiso 0.5 1 calc GR P B 2
H16E H 0.488108 0.134595 0.435684 0.053 Uiso 0.5 1 calc GR P B 2
H16F H 0.514035 0.221164 0.368382 0.053 Uiso 0.5 1 calc GR P B 2
C18B C 0.5827(10) 0.0109(13) 0.3684(13) 0.0352(11) Uani 0.5 1 d . P B 2
H18D H 0.555911 0.045733 0.306239 0.053 Uiso 0.5 1 calc GR P B 2
H18E H 0.532583 -0.031250 0.380367 0.053 Uiso 0.5 1 calc GR P B 2
H18F H 0.633484 -0.044064 0.372228 0.053 Uiso 0.5 1 calc GR P B 2
C17A C 0.6811(10) 0.0628(14) 0.5339(10) 0.0352(11) Uani 0.5 1 d D P B 2
H17D H 0.729977 0.011676 0.527607 0.053 Uiso 0.5 1 calc GR P B 2
H17E H 0.639430 0.016368 0.555143 0.053 Uiso 0.5 1 calc GR P B 2
H17F H 0.711724 0.124803 0.579095 0.053 Uiso 0.5 1 calc GR P B 2
C21A C 0.8363(11) 0.2423(13) 0.3320(13) 0.0446(13) Uani 0.5 1 d . P A 2
H21D H 0.795257 0.293300 0.282023 0.067 Uiso 0.5 1 calc GR P A 2
H21E H 0.882338 0.202868 0.312288 0.067 Uiso 0.5 1 calc GR P A 2
H21F H 0.870229 0.289556 0.387476 0.067 Uiso 0.5 1 calc GR P A 2
C22B C 0.7192(12) 0.0452(13) 0.2897(14) 0.0446(13) Uani 0.5 1 d . P A 1
H22D H 0.710650 -0.018761 0.327688 0.067 Uiso 0.5 1 calc GR P A 1
H22E H 0.755650 0.016630 0.254394 0.067 Uiso 0.5 1 calc GR P A 1
H22F H 0.656830 0.073061 0.246747 0.067 Uiso 0.5 1 calc GR P A 1
C20A C 0.8478(11) 0.0676(13) 0.4291(13) 0.0446(13) Uani 0.5 1 d . P A 2
H20D H 0.877039 0.110442 0.487768 0.067 Uiso 0.5 1 calc GR P A 2
H20E H 0.897206 0.043209 0.407428 0.067 Uiso 0.5 1 calc GR P A 2
H20F H 0.814813 -0.001894 0.438638 0.067 Uiso 0.5 1 calc GR P A 2
H1A H 0.863(6) 0.212(8) 0.598(6) 0.067 Uiso 1 1 d R . . .
H1B H 0.895(6) 0.353(7) 0.660(6) 0.067 Uiso 1 1 d R . . .
H1C H 0.767(6) 0.323(7) 0.580(6) 0.067 Uiso 1 1 d R . . .
H1D H 0.853(6) 0.350(7) 0.528(6) 0.067 Uiso 1 1 d R . . .
C12A C 0.9390(9) 0.6096(12) 0.6706(9) 0.0343(13) Uani 0.5 1 d . P C 1
H12A H 0.918838 0.636018 0.719707 0.051 Uiso 0.5 1 calc GR P C 1
H12B H 1.001117 0.643931 0.680477 0.051 Uiso 0.5 1 calc GR P C 1
H12C H 0.944031 0.523746 0.672079 0.051 Uiso 0.5 1 calc GR P C 1
C10 C 0.8669(11) 0.6480(12) 0.5775(11) 0.0343(13) Uani 0.5 1 d . P C 1
C13A C 0.8537(11) 0.7821(12) 0.5809(11) 0.0343(13) Uani 0.5 1 d . P C 1
H13A H 0.813844 0.810799 0.518799 0.051 Uiso 0.5 1 calc GR P C 1
H13B H 0.915914 0.820772 0.602342 0.051 Uiso 0.5 1 calc GR P C 1
H13C H 0.822830 0.799963 0.623916 0.051 Uiso 0.5 1 calc GR P C 1
C11A C 0.9118(10) 0.6155(12) 0.5032(10) 0.0343(13) Uani 0.5 1 d . P C 1
H11A H 0.907640 0.530538 0.492574 0.051 Uiso 0.5 1 calc GR P C 1
H11B H 0.978587 0.639944 0.527020 0.051 Uiso 0.5 1 calc GR P C 1
H11C H 0.876434 0.656225 0.444594 0.051 Uiso 0.5 1 calc GR P C 1
C11B C 0.8643(10) 0.6192(11) 0.4385(9) 0.0343(13) Uani 0.5 1 d . P C 2
H11D H 0.862390 0.533589 0.431840 0.051 Uiso 0.5 1 calc GR P C 2
H11E H 0.919134 0.650288 0.427980 0.051 Uiso 0.5 1 calc GR P C 2
H11F H 0.805658 0.653068 0.392987 0.051 Uiso 0.5 1 calc GR P C 2
C12B C 0.9624(9) 0.6000(11) 0.6039(9) 0.0343(13) Uani 0.5 1 d . P C 2
H12D H 0.962972 0.608905 0.666484 0.051 Uiso 0.5 1 calc GR P C 2
H12E H 1.017257 0.641005 0.600256 0.051 Uiso 0.5 1 calc GR P C 2
H12F H 0.965783 0.516418 0.590564 0.051 Uiso 0.5 1 calc GR P C 2
C3BA C 0.8731(11) 0.6509(12) 0.5349(11) 0.0343(13) Uani 0.5 1 d . P C 2
C13B C 0.8766(11) 0.7845(12) 0.5487(11) 0.0343(13) Uani 0.5 1 d . P C 2
H13D H 0.841508 0.823016 0.489109 0.051 Uiso 0.5 1 calc GR P C 2
H13E H 0.943005 0.810843 0.573192 0.051 Uiso 0.5 1 calc GR P C 2
H13F H 0.847691 0.804893 0.592779 0.051 Uiso 0.5 1 calc GR P C 2
C14A C 0.602(2) 0.280(2) 0.2799(14) 0.024(4) Uani 0.5 1 d . P D 2
H14A H 0.631181 0.280391 0.233599 0.029 Uiso 0.5 1 calc R P D 2
H14B H 0.543107 0.232032 0.255986 0.029 Uiso 0.5 1 calc R P D 2
C14B C 0.5849(19) 0.270(2) 0.3048(14) 0.024(4) Uani 0.5 1 d . P D 1
H14C H 0.584634 0.239062 0.245593 0.029 Uiso 0.5 1 calc R P D 1
H14D H 0.528096 0.239066 0.313113 0.029 Uiso 0.5 1 calc R P D 1

loop_
_atom_site_aniso_label
_atom_site_aniso_U_11
_atom_site_aniso_U_22
_atom_site_aniso_U_33
_atom_site_aniso_U_23
_atom_site_aniso_U_13
_atom_site_aniso_U_12
Co1 0.0135(4) 0.0093(4) 0.0194(4) 0.0050(3) -0.0004(3) 0.0011(3)
P2 0.0162(7) 0.0089(7) 0.0371(9) 0.0008(6) 0.0040(7) -0.0010(6)
P1 0.0362(9) 0.0173(8) 0.0085(7) -0.0012(6) -0.0005(6) 0.0084(7)
N1 0.0262(12) 0.0161(11) 0.0168(11) 0.0038(9) 0.0027(9) 0.0009(9)
C4 0.0262(12) 0.0161(11) 0.0168(11) 0.0038(9) 0.0027(9) 0.0009(9)
C1 0.0262(12) 0.0161(11) 0.0168(11) 0.0038(9) 0.0027(9) 0.0009(9)
C15 0.031(3) 0.023(2) 0.062(3) -0.002(2) 0.030(2) -0.0072(19)
C2 0.0262(12) 0.0161(11) 0.0168(11) 0.0038(9) 0.0027(9) 0.0009(9)
C5 0.0262(12) 0.0161(11) 0.0168(11) 0.0038(9) 0.0027(9) 0.0009(9)
C3 0.0262(12) 0.0161(11) 0.0168(11) 0.0038(9) 0.0027(9) 0.0009(9)
B1 0.039(5) 0.025(4) 0.045(5) 0.007(4) -0.019(4) 0.001(4)
C19 0.049(3) 0.019(2) 0.089(4) -0.003(3) 0.051(3) -0.003(2)
C21B 0.049(3) 0.019(2) 0.089(4) -0.003(3) 0.051(3) -0.003(2)
C16B 0.031(3) 0.023(2) 0.062(3) -0.002(2) 0.030(2) -0.0072(19)
C17B 0.031(3) 0.023(2) 0.062(3) -0.002(2) 0.030(2) -0.0072(19)
C18A 0.031(3) 0.023(2) 0.062(3) -0.002(2) 0.030(2) -0.0072(19)
C22A 0.049(3) 0.019(2) 0.089(4) -0.003(3) 0.051(3) -0.003(2)
C20B 0.049(3) 0.019(2) 0.089(4) -0.003(3) 0.051(3) -0.003(2)
C9B 0.053(4) 0.033(3) 0.020(2) -0.005(2) 0.016(2) 0.008(3)
C6B 0.053(4) 0.033(3) 0.020(2) -0.005(2) 0.016(2) 0.008(3)
C7B 0.053(4) 0.033(3) 0.020(2) -0.005(2) 0.016(2) 0.008(3)
C8B 0.053(4) 0.033(3) 0.020(2) -0.005(2) 0.016(2) 0.008(3)
C7A 0.053(4) 0.033(3) 0.020(2) -0.005(2) 0.016(2) 0.008(3)
C6A 0.053(4) 0.033(3) 0.020(2) -0.005(2) 0.016(2) 0.008(3)
C9A 0.053(4) 0.033(3) 0.020(2) -0.005(2) 0.016(2) 0.008(3)
C8A 0.053(4) 0.033(3) 0.020(2) -0.005(2) 0.016(2) 0.008(3)
C16A 0.031(3) 0.023(2) 0.062(3) -0.002(2) 0.030(2) -0.0072(19)
C18B 0.031(3) 0.023(2) 0.062(3) -0.002(2) 0.030(2) -0.0072(19)
C17A 0.031(3) 0.023(2) 0.062(3) -0.002(2) 0.030(2) -0.0072(19)
C21A 0.049(3) 0.019(2) 0.089(4) -0.003(3) 0.051(3) -0.003(2)
C22B 0.049(3) 0.019(2) 0.089(4) -0.003(3) 0.051(3) -0.003(2)
C20A 0.049(3) 0.019(2) 0.089(4) -0.003(3) 0.051(3) -0.003(2)
C12A 0.039(3) 0.020(2) 0.039(3) 0.003(3) 0.010(2) -0.009(2)
C10 0.039(3) 0.020(2) 0.039(3) 0.003(3) 0.010(2) -0.009(2)
C13A 0.039(3) 0.020(2) 0.039(3) 0.003(3) 0.010(2) -0.009(2)
C11A 0.039(3) 0.020(2) 0.039(3) 0.003(3) 0.010(2) -0.009(2)
C11B 0.039(3) 0.020(2) 0.039(3) 0.003(3) 0.010(2) -0.009(2)
C12B 0.039(3) 0.020(2) 0.039(3) 0.003(3) 0.010(2) -0.009(2)
C3BA 0.039(3) 0.020(2) 0.039(3) 0.003(3) 0.010(2) -0.009(2)
C13B 0.039(3) 0.020(2) 0.039(3) 0.003(3) 0.010(2) -0.009(2)
C14A 0.041(9) 0.014(5) 0.012(11) 0.002(7) 0.004(6) -0.008(6)
C14B 0.041(9) 0.014(5) 0.012(11) 0.002(7) 0.004(6) -0.008(6)

loop_
_atom_type_symbol
_atom_type_description
_atom_type_scat_dispersion_real
_atom_type_scat_dispersion_imag
_atom_type_scat_source
Co Co 0.3494 0.9721 'International Tables Vol C Tables 4.2.6.8 and 6.1.1.4'
B B 0.0013 0.0007 'International Tables Vol C Tables 4.2.6.8 and 6.1.1.4'
P P 0.1023 0.0942 'International Tables Vol C Tables 4.2.6.8 and 6.1.1.4'
N N 0.0061 0.0033 'International Tables Vol C Tables 4.2.6.8 and 6.1.1.4'
C C 0.0033 0.0016 'International Tables Vol C Tables 4.2.6.8 and 6.1.1.4'
H H 0.0000 0.0000 'International Tables Vol C Tables 4.2.6.8 and 6.1.1.4'

loop_
_geom_angle_atom_site_label_1
_geom_angle_atom_site_label_2
_geom_angle_atom_site_label_3
_geom_angle
P2 Co1 P1 167.37(6)
N1 Co1 P2 83.74(15)
N1 Co1 P1 83.79(15)
N1 Co1 B1 179.7(3)
B1 Co1 P2 96.4(2)
B1 Co1 P1 96.1(2)
C15 P2 Co1 114.7(2)
C15 P2 C14A 109.3(7)
C19 P2 Co1 117.8(2)
C19 P2 C15 113.0(3)
C19 P2 C14A 97.2(7)
C14A P2 Co1 102.4(8)
C14B P2 Co1 101.7(9)
C14B P2 C15 95.2(6)
C14B P2 C19 111.4(7)
C5 P1 Co1 101.97(19)
C5 P1 C3BA 96.6(5)
C6B P1 Co1 107.8(5)
C6B P1 C5 99.7(5)
C6A P1 Co1 128.7(4)
C6A P1 C5 105.8(5)
C6A P1 C3BA 107.4(7)
C10 P1 Co1 122.2(5)
C10 P1 C5 108.4(5)
C10 P1 C6B 113.8(7)
C3BA P1 Co1 111.2(5)
C4 N1 Co1 126.5(4)
C1 N1 Co1 126.3(4)
C1 N1 C4 107.1(5)
N1 C4 C14A 120.4(11)
N1 C4 C14B 115.3(10)
C3 C4 N1 109.8(5)
C3 C4 C14A 128.8(11)
C3 C4 C14B 133.1(11)
N1 C1 C5 119.4(5)
C2 C1 N1 109.3(5)
C2 C1 C5 131.3(5)
C16B C15 P2 108.5(6)
C17B C15 P2 107.4(6)
C17B C15 C16B 101.9(9)
C18A C15 P2 121.7(8)
C18A C15 C16B 108.1(8)
C18A C15 C17B 107.6(10)
C16A C15 P2 98.8(6)
C16A C15 C18B 101.0(8)
C18B C15 P2 107.4(7)
C17A C15 P2 116.7(7)
C17A C15 C16A 121.8(9)
C17A C15 C18B 109.3(10)
C1 C2 C3 107.5(5)
C1 C5 P1 108.2(4)
C4 C3 C2 106.3(5)
C21B C19 P2 97.5(6)
C21B C19 C22B 109.9(11)
C22A C19 P2 120.9(7)
C22A C19 C21A 105.9(10)
C22A C19 C20A 100.5(10)
C20B C19 P2 112.3(8)
C20B C19 C21B 112.6(10)
C20B C19 C22B 115.9(10)
C21A C19 P2 110.4(7)
C21A C19 C20A 104.8(10)
C22B C19 P2 106.9(6)
C20A C19 P2 112.8(7)
C9B C6B P1 110.6(9)
C9B C6B C7B 104.8(12)
C7B C6B P1 115.5(10)
C8B C6B P1 118.5(11)
C8B C6B C9B 103.3(11)
C8B C6B C7B 102.7(10)
C7A C6A P1 112.7(9)
C9A C6A P1 100.5(10)
C9A C6A C7A 109.8(11)
C9A C6A C8A 107.1(12)
C8A C6A P1 120.0(10)
C8A C6A C7A 106.3(12)
C12A C10 P1 114.4(10)
C12A C10 C13A 108.0(12)
C12A C10 C11A 106.0(12)
C13A C10 P1 111.6(11)
C13A C10 C11A 110.6(12)
C11A C10 P1 106.1(9)
C11B C3BA P1 101.9(9)
C11B C3BA C13B 111.3(12)
C12B C3BA P1 111.5(9)
C12B C3BA C11B 109.4(14)
C12B C3BA C13B 108.2(12)
C13B C3BA P1 114.3(11)
C4 C14A P2 103.6(13)
C4 C14B P2 110.5(15)

loop_
_geom_bond_atom_site_label_1
_geom_bond_atom_site_label_2
_geom_bond_distance
Co1 P2 2.2630(17)
Co1 P1 2.2650(17)
Co1 N1 1.876(5)
Co1 B1 2.141(8)
P2 C15 1.883(6)
P2 C19 1.879(7)
P2 C14A 1.93(3)
P2 C14B 1.78(3)
P1 C5 1.854(5)
P1 C6B 1.837(12)
P1 C6A 1.844(12)
P1 C10 1.771(14)
P1 C3BA 2.022(15)
N1 C4 1.376(7)
N1 C1 1.371(7)
C4 C3 1.368(8)
C4 C14A 1.49(3)
C4 C14B 1.51(3)
C1 C2 1.365(8)
C1 C5 1.463(8)
C15 C16B 1.615(14)
C15 C17B 1.612(14)
C15 C18A 1.445(16)
C15 C16A 1.516(12)
C15 C18B 1.636(16)
C15 C17A 1.432(14)
C2 C3 1.415(8)
C19 C21B 1.525(13)
C19 C22A 1.508(19)
C19 C20B 1.499(19)
C19 C21A 1.547(15)
C19 C22B 1.575(18)
C19 C20A 1.566(19)
C9B C6B 1.56(2)
C6B C7B 1.576(18)
C6B C8B 1.553(19)
C7A C6A 1.569(18)
C6A C9A 1.400(15)
C6A C8A 1.462(19)
C12A C10 1.509(19)
C10 C13A 1.545(19)
C10 C11A 1.60(2)
C11B C3BA 1.50(2)
C12B C3BA 1.49(2)
C3BA C13B 1.535(19)
